data_1548061
loop_
_publ_author_name
'Amandine Cadiau'

_publ_section_title
;
 From hybrid fluoroaluminates to porous fluorinated materials type MOF :
 crystallochemistry and spectroscopic studies
;
_journal_name_full 'Ph.D. Thesis, Le Mans'
_journal_page_first 1
_journal_year 2010
_chemical_formula_moiety 'Al F4, C2 H4 N3'
_chemical_formula_sum 'C2 H4 Al F4 N3'
_chemical_formula_weight 173.06
_space_group_IT_number 175
_symmetry_cell_setting hexagonal
_symmetry_space_group_name_Hall '-P 6'
_symmetry_space_group_name_H-M 'P 6/m'
_cell_angle_alpha 90.00000
_cell_angle_beta 90.00000
_cell_angle_gamma 120.00000
_cell_formula_units_Z 6
_cell_length_a 17.4385(4)
_cell_length_b 17.4385(4)
_cell_length_c 3.64373(10)
_cell_measurement_temperature 296
_cell_volume 959.61(4)
_computing_cell_refinement 'McMaille (Le Bail, 2004)'
_computing_data_collection 'DIFFRAC-AT (Siemens & Socabim, 1993)'
_computing_molecular_graphics 'DIAMOND (Brandenburg,1999)'
_computing_publication_material 'PLATON (Spek, 2009)'
_computing_structure_refinement 'FULLPROF (Rodriguez-Carvajal, 1993)'
_computing_structure_solution 'ESPOIR (Le Bail, 2001)'
_diffrn_ambient_temperature 296
_diffrn_measurement_device_type 'PanAlytical MPD'
_diffrn_measurement_method 'step scan'
_diffrn_radiation_type 'Cu K\a'
_diffrn_radiation_wavelength 1.5418
_diffrn_source 'X-ray tube'
_diffrn_source_target Cu
_exptl_absorpt_coefficient_mu 3.072
_exptl_crystal_density_diffrn 1.797
_exptl_crystal_F_000 516
_pd_char_colour white
_pd_char_particle_morphology 'Fine powder'
_pd_meas_2theta_range_inc 0.016711
_pd_meas_2theta_range_max 130.00000
_pd_meas_2theta_range_min 8.00000
_pd_meas_number_of_points 7541
_pd_meas_scan_method step
_pd_proc_ls_prof_R_factor 2.8787
_pd_proc_ls_prof_wR_expected 0.7476
_pd_proc_ls_prof_wR_factor 4.2327
_refine_ls_goodness_of_fit_all 5.66
_refine_ls_number_parameters 83
_refine_ls_number_reflns 648
_refine_ls_number_restraints 25
_refine_ls_R_I_factor 6.3551
_refine_ls_shift/su_max 0.03
_refine_ls_shift/su_mean 0.0
_cod_data_source_file dehydrated.cif
_cod_data_source_block dehydrated
_cod_depositor_comments
;
The following automatic conversions were performed:

'_symmetry_cell_setting' value 'Hexagonal' changed to 'hexagonal'
according to the built-in table from CIF Core dictionary named
'cif_core.dic' version 2.4.1 from 2010-06-29.

Automatic conversion script
Id: cif_fix_values 5376 2017-05-30 11:51:03Z andrius 
;
_cod_original_cell_volume 959.61(6)
_cod_database_code 1548061
_pd_proc_ls_prof_cr_factor 12.6435
_pd_proc_ls_prof_cwr_factor 12.4554
_pd_proc_ls_prof_cwr_expected 2.2000
_pd_proc_ls_prof_chi2 32.0521

loop_
_symmetry_equiv_pos_as_xyz
x,y,z
x-y,x,z
-y,x-y,z
-x,-y,z
-x+y,-x,z
y,-x+y,z
-x,-y,-z
-x+y,-x,-z
y,-x+y,-z
x,y,-z
x-y,x,-z
-y,x-y,-z

loop_
_atom_site_label
_atom_site_fract_x
_atom_site_fract_y
_atom_site_fract_z
_atom_site_U_iso_or_equiv
_atom_site_occupancy
_atom_site_adp_type
_atom_site_type_symbol
AL1 0.66345(19) 0.44919(14) 0.00000 0.0167(7) 1.00000 Uiso Al
F1 0.58121(19) 0.3324(3) 0.00000 0.0170(7) 1.00000 Uiso F
F2 0.57780(18) 0.4769(2) 0.00000 0.0170(7) 1.00000 Uiso F
F3 0.74692(20) 0.5626(2) 0.00000 0.0170(7) 1.00000 Uiso F
F4 0.6638(3) 0.4459(2) 0.50000 0.0170(7) 1.00000 Uiso F
N1 0.3804(2) 0.2726(2) 0.6087(9) 0.0492(15) 0.50000 Uiso N
N2 0.2920(2) 0.2410(2) 0.5729(8) 0.0492(15) 0.50000 Uiso N
N3 0.3697(2) 0.3731(2) 0.3374(2) 0.0492(15) 0.50000 Uiso N
C1 0.2882(2) 0.3029(2) 0.3949(3) 0.0492(15) 0.50000 Uiso C
C2 0.4267(2) 0.3505(2) 0.4614(3) 0.0492(15) 0.50000 Uiso C
H1 0.3978(2) 0.2414(2) 0.7168(4) 0.0492(15) 0.50000 Uiso H
H2 0.2341(2) 0.3019(2) 0.3238(6) 0.0492(15) 0.50000 Uiso H
H3 0.3803(2) 0.4220(2) 0.2615(7) 0.0492(15) 0.50000 Uiso H
H4 0.4854(2) 0.3849(2) 0.4546(5) 0.0492(15) 0.50000 Uiso H

loop_
_atom_type_symbol
_atom_type_scat_Cromer_Mann_a1
_atom_type_scat_Cromer_Mann_b1
_atom_type_scat_Cromer_Mann_a2
_atom_type_scat_Cromer_Mann_b2
_atom_type_scat_Cromer_Mann_a3
_atom_type_scat_Cromer_Mann_b3
_atom_type_scat_Cromer_Mann_a4
_atom_type_scat_Cromer_Mann_b4
_atom_type_scat_Cromer_Mann_c
_atom_type_scat_dispersion_real
_atom_type_scat_dispersion_imag
_atom_type_scat_source
al 6.42020 3.03870 1.90020 0.74260 1.59360 31.54720 1.96460 85.08860 1.11510 0.20400 0.24600 International_Tables_for_Crystallography_Vol.C(1991)_Tables_6.1.1.4_and_6.1.1.5
f 3.53920 10.28250 2.64120 4.29440 1.51700 0.26150 1.02430 26.14760 0.27760 0.06900 0.05300 International_Tables_for_Crystallography_Vol.C(1991)_Tables_6.1.1.4_and_6.1.1.5
n 12.21260 0.00570 3.13220 9.89330 2.01250 28.99750 1.16630 0.58260 -11.52900 0.02900 0.01800 International_Tables_for_Crystallography_Vol.C(1991)_Tables_6.1.1.4_and_6.1.1.5
c 2.31000 20.84390 1.02000 10.20750 1.58860 0.56870 0.86500 51.65120 0.21560 0.01700 0.00900 International_Tables_for_Crystallography_Vol.C(1991)_Tables_6.1.1.4_and_6.1.1.5
h 0.49300 10.51090 0.32291 26.12570 0.14019 3.14236 0.04081 57.79970 0.00304 0.00000 0.00000 International_Tables_for_Crystallography_Vol.C(1991)_Tables_6.1.1.4_and_6.1.1.5

loop_
_geom_angle_atom_site_label_1
_geom_angle_atom_site_label_2
_geom_angle_atom_site_label_3
_geom_angle
_geom_angle_site_symmetry_1
_geom_angle_site_symmetry_2
_geom_angle_site_symmetry_3
_geom_angle_publ_flag
F1 Al1 F2 90.3(2) . . . yes
F1 Al1 F3 178.0(3) . . . yes
F1 Al1 F4 88.73(12) . . . yes
F1 Al1 F4 88.73(12) . . 1_554 yes
F1 Al1 F1 88.9(2) . . 5_665 yes
F2 Al1 F3 91.7(2) . . . yes
F2 Al1 F4 91.4(2) . . . yes
F2 Al1 F4 91.4(2) . . 1_554 yes
F1 Al1 F2 179.2(2) 5_665 . . yes
F3 Al1 F4 91.22(12) . . . yes
F3 Al1 F4 91.22(12) . . 1_554 yes
F1 Al1 F3 89.1(2) 5_665 . . yes
F4 Al1 F4 176.2(2) . . 1_554 yes
F1 Al1 F4 88.6(2) 5_665 . . yes
F1 Al1 F4 88.6(2) 5_665 . 1_554 yes
Al1 F1 Al1 151.1(3) . . 3_655 yes
Al1 F4 Al1 176.2(3) . . 1_556 yes
N2 N1 C2 111.7(3) . . . yes
N1 N2 C1 103.4(3) . . . yes
C1 N3 C2 106.6(3) . . . yes
C2 N1 H1 129.3(5) . . . no
N2 N1 H1 119.0(4) . . . no
C1 N3 H3 125.4(5) . . . no
C2 N3 H3 127.7(5) . . . no
N2 C1 N3 111.5(3) . . . yes
N1 C2 N3 106.7(3) . . . yes
N2 C1 H2 125.2(4) . . . no
N3 C1 H2 123.3(3) . . . no
N1 C2 H4 128.3(4) . . . no
N3 C2 H4 125.0(4) . . . no

loop_
_geom_bond_atom_site_label_1
_geom_bond_atom_site_label_2
_geom_bond_distance
_geom_bond_site_symmetry_1
_geom_bond_site_symmetry_2
_geom_bond_publ_flag
Al1 F1 1.812(5) . . yes
Al1 F2 1.785(5) . . yes
Al1 F3 1.775(4) . . yes
Al1 F4 1.8229(2) . . yes
Al1 F4 1.8229(2) . 1_554 yes
Al1 F1 1.853(8) . 5_665 yes
N1 N2 1.359(5) . . yes
N1 C2 1.299(4) . . yes
N2 C1 1.289(4) . . yes
N3 C1 1.350(5) . . yes
N3 C2 1.319(5) . . yes
N1 H1 0.842(5) . . no
N3 H3 0.825(4) . . no
C1 H2 0.970(5) . . no
C2 H4 0.891(5) . . no

loop_
_geom_hbond_atom_site_label_D
_geom_hbond_atom_site_label_H
_geom_hbond_atom_site_label_A
_geom_hbond_distance_DH
_geom_hbond_distance_HA
_geom_hbond_distance_DA
_geom_hbond_angle_DHA
_geom_hbond_site_symmetry_A
_geom_hbond_publ_flag
N1 H1 F3 0.842(5) 1.795(5) 2.631(5) 172.3(3) 3_656 yes
N3 H3 F2 0.825(4) 1.806(4) 2.607(4) 163.4(4) 4_665 yes
N3 H3 F3 0.825(4) 2.549(5) 3.030(5) 118.5(4) 4_665 yes
C1 H2 F3 0.970(5) 2.510(4) 3.063(4) 116.1(3) 4_665 yes
C2 H4 F2 0.891(5) 2.309(3) 2.970(4) 131.0(2) . yes

loop_
_geom_torsion_atom_site_label_1
_geom_torsion_atom_site_label_2
_geom_torsion_atom_site_label_3
_geom_torsion_atom_site_label_4
_geom_torsion
_geom_torsion_site_symmetry_1
_geom_torsion_site_symmetry_2
_geom_torsion_site_symmetry_3
_geom_torsion_site_symmetry_4
_geom_torsion_publ_flag
F2 Al1 F1 Al1 180.00 . . . 3_655 no
F4 Al1 F1 Al1 -88.6(2) . . . 3_655 no
F4 Al1 F1 Al1 88.6(2) 1_554 . . 3_655 no
F1 Al1 F1 Al1 0.00 5_665 . . 3_655 no
F1 Al1 F1 Al1 0.00 . . 5_665 5_665 no
F3 Al1 F1 Al1 180.00 . . 5_665 5_665 no
F4 Al1 F1 Al1 88.76(12) . . 5_665 5_665 no
C2 N1 N2 C1 0.8(3) . . . . no
N2 N1 C2 N3 2.2(3) . . . . no
N1 N2 C1 N3 -3.5(3) . . . . no
C2 N3 C1 N2 4.9(3) . . . . no
C1 N3 C2 N1 -4.2(2) . . . . no
